data_4038150
loop_
_publ_author_name
'Qu, Yi'
'Xu, Wentao'
'Zhang, Jingjing'
'Liu, Yuxiu'
'Li, Yongqiang'
'Song, Hongjian'
'Wang, Qingmin'

_publ_section_title
;
 Visible-Light-Mediated [2+2+1] Carbocyclization Reactions of 1,7-Enynes
 with Bromofluoroacetate to Form Fused Monofluorinated
 Cyclopenta[c]quinolin-4-ones.
;
_journal_name_full 'The Journal of organic chemistry'
_journal_paper_doi 10.1021/acs.joc.0c00087
_journal_year 2020
_chemical_formula_sum 'C30 H28 F N O5 S'
_chemical_formula_weight 533.59
_space_group_crystal_system monoclinic
_space_group_IT_number 14
_space_group_name_Hall '-P 2yn'
_space_group_name_H-M_alt 'P 1 21/n 1'
_atom_sites_solution_hydrogens geom
_audit_creation_method SHELXL-2014/8
_cell_angle_alpha 90
_cell_angle_beta 90.46(3)
_cell_angle_gamma 90
_cell_formula_units_Z 4
_cell_length_a 11.104(2)
_cell_length_b 18.824(4)
_cell_length_c 12.741(3)
_cell_measurement_reflns_used 6519
_cell_measurement_temperature 113(2)
_cell_measurement_theta_max 27.9905
_cell_measurement_theta_min 1.9302
_cell_volume 2663.1(10)
_computing_cell_refinement crystalclear
_computing_data_collection crystalclear
_computing_data_reduction crystalclear
_computing_molecular_graphics 'Bruker SHELXTL'
_computing_publication_material 'Bruker SHELXTL'
_computing_structure_refinement 'SHELXL-97 (Sheldrick, 1997)'
_computing_structure_solution 'SHELXS-97 (Sheldrick, 1990)'
_diffrn_ambient_temperature 113(2)
_diffrn_measured_fraction_theta_full 0.999
_diffrn_measured_fraction_theta_max 0.998
_diffrn_measurement_device_type 'rigaku saturn'
_diffrn_radiation_type MoK\a
_diffrn_radiation_wavelength 0.71073
_diffrn_reflns_av_R_equivalents 0.0642
_diffrn_reflns_av_unetI/netI 0.0621
_diffrn_reflns_Laue_measured_fraction_full 0.999
_diffrn_reflns_Laue_measured_fraction_max 0.998
_diffrn_reflns_limit_h_max 9
_diffrn_reflns_limit_h_min -14
_diffrn_reflns_limit_k_max 24
_diffrn_reflns_limit_k_min -24
_diffrn_reflns_limit_l_max 16
_diffrn_reflns_limit_l_min -16
_diffrn_reflns_number 26412
_diffrn_reflns_point_group_measured_fraction_full 0.999
_diffrn_reflns_point_group_measured_fraction_max 0.998
_diffrn_reflns_theta_full 25.242
_diffrn_reflns_theta_max 27.876
_diffrn_reflns_theta_min 1.930
_diffrn_standards_decay_% 0
_diffrn_standards_interval_count 0
_diffrn_standards_interval_time 0
_diffrn_standards_number 0
_exptl_absorpt_coefficient_mu 0.169
_exptl_absorpt_correction_T_max 1.0000
_exptl_absorpt_correction_T_min 0.6482
_exptl_absorpt_correction_type multi-scan
_exptl_absorpt_process_details crystalclear
_exptl_crystal_colour colorless
_exptl_crystal_density_diffrn 1.331
_exptl_crystal_description block
_exptl_crystal_F_000 1120
_exptl_crystal_size_max 0.200
_exptl_crystal_size_mid 0.180
_exptl_crystal_size_min 0.120
_refine_diff_density_max 0.274
_refine_diff_density_min -0.451
_refine_diff_density_rms 0.058
_refine_ls_extinction_coef 0.0099(10)
_refine_ls_extinction_expression Fc^*^=kFc[1+0.001xFc^2^\l^3^/sin(2\q)]^-1/4^
_refine_ls_extinction_method 'SHELXL-2014/8 (Sheldrick 2014'
_refine_ls_goodness_of_fit_ref 1.019
_refine_ls_hydrogen_treatment constr
_refine_ls_matrix_type full
_refine_ls_number_parameters 348
_refine_ls_number_reflns 6351
_refine_ls_number_restraints 0
_refine_ls_restrained_S_all 1.019
_refine_ls_R_factor_all 0.0799
_refine_ls_R_factor_gt 0.0538
_refine_ls_shift/su_max 0.003
_refine_ls_shift/su_mean 0.000
_refine_ls_structure_factor_coef Fsqd
_refine_ls_weighting_details 'w=1/[\s^2^(Fo^2^)+(0.0700P)^2^] where P=(Fo^2^+2Fc^2^)/3'
_refine_ls_weighting_scheme calc
_refine_ls_wR_factor_gt 0.1226
_refine_ls_wR_factor_ref 0.1401
_reflns_Friedel_coverage 0.000
_reflns_number_gt 4401
_reflns_number_total 6351
_reflns_threshold_expression 'I > 2\s(I)'
_cod_data_source_file jo0c00087_si_002.cif
_cod_data_source_block shelxl
_cod_depositor_comments
;
The following automatic conversions were performed:

data item '_exptl_absorpt_correction_type' value 'Multi-scan' was
changed to 'multi-scan' in accordance with the
/home/data/users/saulius/crontab/automatic-downloads/rss-feeds/ACS/lib/dictionaries/cif_core.dic
dictionary named 'cif_core.dic' version 2.4.2 last updated on
2011-04-26.

Automatic conversion script
Id: cif_fix_values 7556 2019-12-06 15:28:31Z antanas 
;
_cod_original_cell_volume 2663.0(9)
_cod_original_sg_symbol_H-M 'P 21/n'
_cod_database_code 4038150
_shelx_shelxl_version_number 2014/8
_shelx_space_group_comment
;
The symmetry employed for this shelxl refinement is uniquely defined
by the following loop, which should always be used as a source of
symmetry information in preference to the above space-group names.
They are only intended as comments.
;
_shelx_estimated_absorpt_t_min 0.967
_shelx_estimated_absorpt_t_max 0.980

loop_
_space_group_symop_operation_xyz
'x, y, z'
'-x+1/2, y+1/2, -z+1/2'
'-x, -y, -z'
'x-1/2, -y-1/2, z-1/2'

loop_
_atom_site_label
_atom_site_type_symbol
_atom_site_fract_x
_atom_site_fract_y
_atom_site_fract_z
_atom_site_U_iso_or_equiv
_atom_site_adp_type
_atom_site_occupancy
_atom_site_site_symmetry_order
_atom_site_calc_flag
_atom_site_refinement_flags_posn
_atom_site_refinement_flags_adp
_atom_site_refinement_flags_occupancy
_atom_site_disorder_assembly
_atom_site_disorder_group
S1 S 0.52109(4) 1.10966(2) 0.32783(4) 0.02929(16) Uani 1 1 d . . . . .
F1 F 0.32609(10) 0.81878(6) 0.12265(10) 0.0376(3) Uani 1 1 d . . . . .
O1 O 0.56765(12) 1.17151(7) 0.27776(13) 0.0396(4) Uani 1 1 d . . . . .
O2 O 0.49268(12) 1.11243(7) 0.43702(11) 0.0334(3) Uani 1 1 d . . . . .
O3 O 0.48534(12) 1.05857(7) 0.11526(11) 0.0356(4) Uani 1 1 d . . . . .
O4 O 0.05976(14) 0.90669(8) 0.05242(15) 0.0554(5) Uani 1 1 d . . . . .
O5 O 0.13266(13) 0.79891(7) 0.02117(13) 0.0431(4) Uani 1 1 d . . . . .
N1 N 0.39040(13) 1.08481(8) 0.26821(13) 0.0272(4) Uani 1 1 d . . . . .
C1 C 0.61882(17) 1.03803(10) 0.30683(16) 0.0310(5) Uani 1 1 d . . . . .
C2 C 0.71721(18) 1.04560(12) 0.24148(18) 0.0394(5) Uani 1 1 d . . . . .
H2 H 0.7310 1.0891 0.2058 0.047 Uiso 1 1 calc R U . . .
C3 C 0.79439(19) 0.98937(14) 0.22903(19) 0.0478(6) Uani 1 1 d . . . . .
H3 H 0.8624 0.9946 0.1849 0.057 Uiso 1 1 calc R U . . .
C4 C 0.77522(19) 0.92470(13) 0.27987(19) 0.0442(6) Uani 1 1 d . . . . .
C5 C 0.6756(2) 0.91870(12) 0.3444(2) 0.0460(6) Uani 1 1 d . . . . .
H5 H 0.6611 0.8751 0.3796 0.055 Uiso 1 1 calc R U . . .
C6 C 0.59704(19) 0.97483(11) 0.35857(18) 0.0381(5) Uani 1 1 d . . . . .
H6 H 0.5293 0.9700 0.4031 0.046 Uiso 1 1 calc R U . . .
C7 C 0.8621(2) 0.86441(15) 0.2679(2) 0.0646(8) Uani 1 1 d . . . . .
H7A H 0.8968 0.8657 0.1974 0.097 Uiso 1 1 calc R U . . .
H7B H 0.8197 0.8193 0.2779 0.097 Uiso 1 1 calc R U . . .
H7C H 0.9266 0.8689 0.3204 0.097 Uiso 1 1 calc R U . . .
C8 C 0.27921(16) 1.08620(9) 0.32691(15) 0.0262(4) Uani 1 1 d . . . . .
C9 C 0.24610(18) 1.14517(10) 0.38443(17) 0.0320(5) Uani 1 1 d . . . . .
H9 H 0.2972 1.1856 0.3880 0.038 Uiso 1 1 calc R U . . .
C10 C 0.13697(18) 1.14442(11) 0.43690(17) 0.0373(5) Uani 1 1 d . . . . .
H10 H 0.1137 1.1844 0.4775 0.045 Uiso 1 1 calc R U . . .
C11 C 0.06218(19) 1.08618(11) 0.43062(18) 0.0392(5) Uani 1 1 d . . . . .
H11 H -0.0119 1.0861 0.4674 0.047 Uiso 1 1 calc R U . . .
C12 C 0.09430(18) 1.02777(10) 0.37094(17) 0.0337(5) Uani 1 1 d . . . . .
H12 H 0.0418 0.9880 0.3662 0.040 Uiso 1 1 calc R U . . .
C13 C 0.20376(17) 1.02719(9) 0.31771(15) 0.0268(4) Uani 1 1 d . . . . .
C14 C 0.23557(15) 0.97515(9) 0.23693(15) 0.0250(4) Uani 1 1 d . . . . .
C15 C 0.28673(16) 1.00764(10) 0.13825(15) 0.0269(4) Uani 1 1 d . . . . .
C16 C 0.39675(17) 1.05192(10) 0.16945(16) 0.0279(4) Uani 1 1 d . . . . .
C17 C 0.19912(18) 1.05808(11) 0.08057(18) 0.0367(5) Uani 1 1 d . . . . .
H17A H 0.1780 1.0976 0.1270 0.055 Uiso 1 1 calc R U . . .
H17B H 0.1260 1.0320 0.0608 0.055 Uiso 1 1 calc R U . . .
H17C H 0.2377 1.0766 0.0173 0.055 Uiso 1 1 calc R U . . .
C18 C 0.32219(18) 0.94209(10) 0.07265(16) 0.0326(5) Uani 1 1 d . . . . .
H18A H 0.2982 0.9485 -0.0018 0.039 Uiso 1 1 calc R U . . .
H18B H 0.4102 0.9340 0.0764 0.039 Uiso 1 1 calc R U . . .
C19 C 0.25375(17) 0.87961(9) 0.12179(16) 0.0294(4) Uani 1 1 d . . . . .
C20 C 0.22737(16) 0.90408(9) 0.23316(16) 0.0254(4) Uani 1 1 d . . . . .
C21 C 0.20085(16) 0.85436(9) 0.31915(16) 0.0257(4) Uani 1 1 d . . . . .
C22 C 0.24397(17) 0.86805(11) 0.42053(17) 0.0335(5) Uani 1 1 d . . . . .
H22 H 0.2906 0.9095 0.4333 0.040 Uiso 1 1 calc R U . . .
C23 C 0.21978(18) 0.82225(11) 0.50235(17) 0.0352(5) Uani 1 1 d . . . . .
H23 H 0.2496 0.8331 0.5706 0.042 Uiso 1 1 calc R U . . .
C24 C 0.15286(16) 0.76069(10) 0.48716(16) 0.0293(4) Uani 1 1 d . . . . .
C25 C 0.11111(17) 0.74638(10) 0.38644(17) 0.0315(5) Uani 1 1 d . . . . .
H25 H 0.0646 0.7048 0.3740 0.038 Uiso 1 1 calc R U . . .
C26 C 0.13604(16) 0.79168(9) 0.30349(16) 0.0290(4) Uani 1 1 d . . . . .
H26 H 0.1085 0.7798 0.2349 0.035 Uiso 1 1 calc R U . . .
C27 C 0.1249(2) 0.71147(12) 0.57743(18) 0.0425(5) Uani 1 1 d . . . . .
H27A H 0.1942 0.7095 0.6255 0.064 Uiso 1 1 calc R U . . .
H27B H 0.1080 0.6638 0.5503 0.064 Uiso 1 1 calc R U . . .
H27C H 0.0544 0.7292 0.6151 0.064 Uiso 1 1 calc R U . . .
C28 C 0.13765(18) 0.86355(10) 0.06143(16) 0.0316(5) Uani 1 1 d . . . . .
C29 C 0.0228(2) 0.78098(12) -0.0386(2) 0.0516(6) Uani 1 1 d . . . . .
H29A H -0.0467 0.8070 -0.0092 0.062 Uiso 1 1 calc R U . . .
H29B H 0.0064 0.7295 -0.0325 0.062 Uiso 1 1 calc R U . . .
C30 C 0.0380(3) 0.80039(17) -0.1515(2) 0.0708(9) Uani 1 1 d . . . . .
H30A H 0.0435 0.8522 -0.1581 0.106 Uiso 1 1 calc R U . . .
H30B H -0.0313 0.7831 -0.1922 0.106 Uiso 1 1 calc R U . . .
H30C H 0.1118 0.7786 -0.1782 0.106 Uiso 1 1 calc R U . . .

loop_
_atom_site_aniso_label
_atom_site_aniso_U_11
_atom_site_aniso_U_22
_atom_site_aniso_U_33
_atom_site_aniso_U_23
_atom_site_aniso_U_13
_atom_site_aniso_U_12
S1 0.0271(3) 0.0282(3) 0.0324(3) 0.0038(2) -0.0035(2) -0.00353(19)
F1 0.0350(6) 0.0321(6) 0.0456(8) -0.0064(5) 0.0009(6) 0.0104(5)
O1 0.0374(8) 0.0332(8) 0.0482(10) 0.0119(7) -0.0083(7) -0.0116(6)
O2 0.0349(8) 0.0363(8) 0.0290(8) -0.0013(6) -0.0022(6) 0.0004(6)
O3 0.0282(8) 0.0478(9) 0.0310(8) 0.0020(7) 0.0041(6) -0.0068(6)
O4 0.0409(9) 0.0445(9) 0.0805(14) -0.0213(9) -0.0244(9) 0.0122(7)
O5 0.0544(10) 0.0316(8) 0.0432(10) -0.0062(7) -0.0161(7) 0.0005(7)
N1 0.0249(8) 0.0277(8) 0.0290(9) 0.0006(7) 0.0013(7) -0.0022(6)
C1 0.0244(10) 0.0378(11) 0.0307(11) 0.0040(9) -0.0016(8) -0.0003(8)
C2 0.0289(12) 0.0529(13) 0.0365(13) 0.0066(10) 0.0022(9) -0.0046(10)
C3 0.0266(12) 0.0763(17) 0.0406(14) -0.0060(13) 0.0032(10) 0.0015(11)
C4 0.0323(12) 0.0588(15) 0.0413(14) -0.0107(12) -0.0078(10) 0.0116(11)
C5 0.0445(14) 0.0400(12) 0.0536(16) 0.0050(11) 0.0004(11) 0.0092(10)
C6 0.0331(12) 0.0389(11) 0.0424(13) 0.0095(10) 0.0075(10) 0.0063(9)
C7 0.0429(15) 0.0772(18) 0.074(2) -0.0225(16) -0.0088(14) 0.0266(14)
C8 0.0227(10) 0.0273(9) 0.0287(11) 0.0030(8) 0.0013(8) 0.0010(7)
C9 0.0313(11) 0.0246(10) 0.0399(12) -0.0009(9) -0.0001(9) 0.0001(8)
C10 0.0388(12) 0.0317(11) 0.0416(13) -0.0074(9) 0.0055(10) 0.0059(9)
C11 0.0311(11) 0.0418(12) 0.0449(14) -0.0032(10) 0.0121(10) 0.0022(9)
C12 0.0309(11) 0.0317(10) 0.0387(12) -0.0020(9) 0.0076(9) -0.0037(8)
C13 0.0269(10) 0.0243(9) 0.0292(11) 0.0003(8) 0.0003(8) -0.0002(7)
C14 0.0189(9) 0.0289(9) 0.0272(10) -0.0032(8) 0.0000(8) -0.0008(7)
C15 0.0235(10) 0.0299(10) 0.0274(11) 0.0003(8) -0.0003(8) -0.0019(8)
C16 0.0264(10) 0.0301(10) 0.0271(11) 0.0032(8) 0.0006(8) 0.0008(8)
C17 0.0357(12) 0.0360(11) 0.0383(13) 0.0040(9) -0.0069(9) -0.0002(9)
C18 0.0309(11) 0.0376(11) 0.0293(11) -0.0036(9) 0.0017(9) -0.0015(9)
C19 0.0275(10) 0.0264(9) 0.0342(12) -0.0033(8) 0.0015(9) 0.0053(8)
C20 0.0173(9) 0.0301(10) 0.0289(11) -0.0012(8) -0.0020(8) -0.0004(7)
C21 0.0201(9) 0.0265(9) 0.0305(11) -0.0011(8) -0.0006(8) 0.0029(7)
C22 0.0310(11) 0.0338(10) 0.0357(12) 0.0006(9) -0.0082(9) -0.0062(9)
C23 0.0334(11) 0.0414(12) 0.0306(12) -0.0021(9) -0.0072(9) -0.0043(9)
C24 0.0256(10) 0.0299(10) 0.0324(11) 0.0002(8) 0.0009(8) 0.0021(8)
C25 0.0333(11) 0.0250(10) 0.0363(12) -0.0019(8) 0.0004(9) -0.0042(8)
C26 0.0309(10) 0.0257(9) 0.0302(11) -0.0043(8) -0.0033(8) 0.0012(8)
C27 0.0443(13) 0.0455(13) 0.0378(13) 0.0070(10) 0.0016(10) -0.0036(10)
C28 0.0343(12) 0.0284(10) 0.0321(12) -0.0040(8) -0.0002(9) 0.0002(9)
C29 0.0670(16) 0.0359(12) 0.0516(16) -0.0025(11) -0.0244(13) -0.0090(11)
C30 0.0753(19) 0.096(2) 0.0407(16) -0.0192(16) -0.0134(14) 0.0182(17)

loop_
_atom_type_symbol
_atom_type_description
_atom_type_scat_dispersion_real
_atom_type_scat_dispersion_imag
_atom_type_scat_source
C C 0.0033 0.0016 'International Tables Vol C Tables 4.2.6.8 and 6.1.1.4'
H H 0.0000 0.0000 'International Tables Vol C Tables 4.2.6.8 and 6.1.1.4'
N N 0.0061 0.0033 'International Tables Vol C Tables 4.2.6.8 and 6.1.1.4'
O O 0.0106 0.0060 'International Tables Vol C Tables 4.2.6.8 and 6.1.1.4'
F F 0.0171 0.0103 'International Tables Vol C Tables 4.2.6.8 and 6.1.1.4'
S S 0.1246 0.1234 'International Tables Vol C Tables 4.2.6.8 and 6.1.1.4'

loop_
_geom_angle_atom_site_label_1
_geom_angle_atom_site_label_2
_geom_angle_atom_site_label_3
_geom_angle
_geom_angle_site_symmetry_1
_geom_angle_site_symmetry_3
_geom_angle_publ_flag
O1 S1 O2 119.27(9) . . ?
O1 S1 N1 109.65(9) . . ?
O2 S1 N1 104.53(8) . . ?
O1 S1 C1 109.42(9) . . ?
O2 S1 C1 108.56(9) . . ?
N1 S1 C1 104.35(9) . . ?
C28 O5 C29 116.36(17) . . ?
C16 N1 C8 121.30(15) . . ?
C16 N1 S1 118.24(12) . . ?
C8 N1 S1 119.52(13) . . ?
C6 C1 C2 121.10(19) . . ?
C6 C1 S1 118.58(15) . . ?
C2 C1 S1 120.30(16) . . ?
C3 C2 C1 119.1(2) . . ?
C3 C2 H2 120.5 . . ?
C1 C2 H2 120.5 . . ?
C2 C3 C4 121.4(2) . . ?
C2 C3 H3 119.3 . . ?
C4 C3 H3 119.3 . . ?
C5 C4 C3 118.1(2) . . ?
C5 C4 C7 121.0(2) . . ?
C3 C4 C7 120.8(2) . . ?
C6 C5 C4 121.4(2) . . ?
C6 C5 H5 119.3 . . ?
C4 C5 H5 119.3 . . ?
C1 C6 C5 118.83(19) . . ?
C1 C6 H6 120.6 . . ?
C5 C6 H6 120.6 . . ?
C4 C7 H7A 109.5 . . ?
C4 C7 H7B 109.5 . . ?
H7A C7 H7B 109.5 . . ?
C4 C7 H7C 109.5 . . ?
H7A C7 H7C 109.5 . . ?
H7B C7 H7C 109.5 . . ?
C9 C8 C13 121.46(17) . . ?
C9 C8 N1 121.32(16) . . ?
C13 C8 N1 117.11(16) . . ?
C8 C9 C10 118.96(18) . . ?
C8 C9 H9 120.5 . . ?
C10 C9 H9 120.5 . . ?
C11 C10 C9 120.54(18) . . ?
C11 C10 H10 119.7 . . ?
C9 C10 H10 119.7 . . ?
C10 C11 C12 120.40(18) . . ?
C10 C11 H11 119.8 . . ?
C12 C11 H11 119.8 . . ?
C11 C12 C13 120.11(18) . . ?
C11 C12 H12 119.9 . . ?
C13 C12 H12 119.9 . . ?
C8 C13 C12 118.50(17) . . ?
C8 C13 C14 116.29(16) . . ?
C12 C13 C14 124.17(17) . . ?
C20 C14 C13 132.43(18) . . ?
C20 C14 C15 113.52(16) . . ?
C13 C14 C15 114.05(15) . . ?
C14 C15 C16 107.99(16) . . ?
C14 C15 C17 113.92(15) . . ?
C16 C15 C17 106.74(15) . . ?
C14 C15 C18 103.06(15) . . ?
C16 C15 C18 111.71(15) . . ?
C17 C15 C18 113.39(17) . . ?
O3 C16 N1 120.74(17) . . ?
O3 C16 C15 123.94(18) . . ?
N1 C16 C15 115.31(15) . . ?
C15 C17 H17A 109.5 . . ?
C15 C17 H17B 109.5 . . ?
H17A C17 H17B 109.5 . . ?
C15 C17 H17C 109.5 . . ?
H17A C17 H17C 109.5 . . ?
H17B C17 H17C 109.5 . . ?
C19 C18 C15 105.20(15) . . ?
C19 C18 H18A 110.7 . . ?
C15 C18 H18A 110.7 . . ?
C19 C18 H18B 110.7 . . ?
C15 C18 H18B 110.7 . . ?
H18A C18 H18B 108.8 . . ?
F1 C19 C20 110.80(16) . . ?
F1 C19 C28 108.94(15) . . ?
C20 C19 C28 111.19(15) . . ?
F1 C19 C18 110.12(14) . . ?
C20 C19 C18 104.34(15) . . ?
C28 C19 C18 111.40(17) . . ?
C14 C20 C21 128.39(18) . . ?
C14 C20 C19 108.76(17) . . ?
C21 C20 C19 122.84(16) . . ?
C26 C21 C22 117.41(18) . . ?
C26 C21 C20 122.48(18) . . ?
C22 C21 C20 120.08(17) . . ?
C23 C22 C21 121.01(18) . . ?
C23 C22 H22 119.5 . . ?
C21 C22 H22 119.5 . . ?
C22 C23 C24 121.5(2) . . ?
C22 C23 H23 119.2 . . ?
C24 C23 H23 119.2 . . ?
C25 C24 C23 117.72(19) . . ?
C25 C24 C27 121.05(18) . . ?
C23 C24 C27 121.2(2) . . ?
C24 C25 C26 121.20(18) . . ?
C24 C25 H25 119.4 . . ?
C26 C25 H25 119.4 . . ?
C25 C26 C21 121.09(19) . . ?
C25 C26 H26 119.5 . . ?
C21 C26 H26 119.5 . . ?
C24 C27 H27A 109.5 . . ?
C24 C27 H27B 109.5 . . ?
H27A C27 H27B 109.5 . . ?
C24 C27 H27C 109.5 . . ?
H27A C27 H27C 109.5 . . ?
H27B C27 H27C 109.5 . . ?
O4 C28 O5 124.2(2) . . ?
O4 C28 C19 121.55(18) . . ?
O5 C28 C19 114.25(16) . . ?
O5 C29 C30 110.0(2) . . ?
O5 C29 H29A 109.7 . . ?
C30 C29 H29A 109.7 . . ?
O5 C29 H29B 109.7 . . ?
C30 C29 H29B 109.7 . . ?
H29A C29 H29B 108.2 . . ?
C29 C30 H30A 109.5 . . ?
C29 C30 H30B 109.5 . . ?
H30A C30 H30B 109.5 . . ?
C29 C30 H30C 109.5 . . ?
H30A C30 H30C 109.5 . . ?
H30B C30 H30C 109.5 . . ?

loop_
_geom_bond_atom_site_label_1
_geom_bond_atom_site_label_2
_geom_bond_distance
_geom_bond_site_symmetry_2
_geom_bond_publ_flag
S1 O1 1.4266(14) . ?
S1 O2 1.4299(15) . ?
S1 N1 1.6983(17) . ?
S1 C1 1.753(2) . ?
F1 C19 1.399(2) . ?
O3 C16 1.213(2) . ?
O4 C28 1.191(2) . ?
O5 C28 1.321(2) . ?
O5 C29 1.472(3) . ?
N1 C16 1.405(2) . ?
N1 C8 1.449(2) . ?
C1 C6 1.382(3) . ?
C1 C2 1.386(3) . ?
C2 C3 1.372(3) . ?
C2 H2 0.9500 . ?
C3 C4 1.396(3) . ?
C3 H3 0.9500 . ?
C4 C5 1.388(3) . ?
C4 C7 1.498(3) . ?
C5 C6 1.383(3) . ?
C5 H5 0.9500 . ?
C6 H6 0.9500 . ?
C7 H7A 0.9800 . ?
C7 H7B 0.9800 . ?
C7 H7C 0.9800 . ?
C8 C9 1.382(3) . ?
C8 C13 1.396(2) . ?
C9 C10 1.389(3) . ?
C9 H9 0.9500 . ?
C10 C11 1.377(3) . ?
C10 H10 0.9500 . ?
C11 C12 1.385(3) . ?
C11 H11 0.9500 . ?
C12 C13 1.397(3) . ?
C12 H12 0.9500 . ?
C13 C14 1.466(3) . ?
C14 C20 1.342(2) . ?
C14 C15 1.513(3) . ?
C15 C16 1.529(3) . ?
C15 C17 1.542(3) . ?
C15 C18 1.543(3) . ?
C17 H17A 0.9800 . ?
C17 H17B 0.9800 . ?
C17 H17C 0.9800 . ?
C18 C19 1.536(3) . ?
C18 H18A 0.9900 . ?
C18 H18B 0.9900 . ?
C19 C20 1.522(3) . ?
C19 C28 1.526(3) . ?
C20 C21 1.472(3) . ?
C21 C26 1.396(2) . ?
C21 C22 1.398(3) . ?
C22 C23 1.381(3) . ?
C22 H22 0.9500 . ?
C23 C24 1.389(3) . ?
C23 H23 0.9500 . ?
C24 C25 1.387(3) . ?
C24 C27 1.511(3) . ?
C25 C26 1.388(3) . ?
C25 H25 0.9500 . ?
C26 H26 0.9500 . ?
C27 H27A 0.9800 . ?
C27 H27B 0.9800 . ?
C27 H27C 0.9800 . ?
C29 C30 1.495(4) . ?
C29 H29A 0.9900 . ?
C29 H29B 0.9900 . ?
C30 H30A 0.9800 . ?
C30 H30B 0.9800 . ?
C30 H30C 0.9800 . ?

loop_
_geom_hbond_atom_site_label_D
_geom_hbond_atom_site_label_H
_geom_hbond_atom_site_label_A
_geom_hbond_distance_DH
_geom_hbond_distance_HA
_geom_hbond_distance_DA
_geom_hbond_angle_DHA
_geom_hbond_site_symmetry_A
C29 H29B O2 0.99 2.52 3.431(3) 153.5 2_545
C9 H9 O5 0.95 2.55 3.407(2) 150.9 2
C6 H6 O2 0.95 2.57 3.243(3) 127.6 3_676

loop_
_geom_torsion_atom_site_label_1
_geom_torsion_atom_site_label_2
_geom_torsion_atom_site_label_3
_geom_torsion_atom_site_label_4
_geom_torsion
_geom_torsion_site_symmetry_1
_geom_torsion_site_symmetry_2
_geom_torsion_site_symmetry_3
_geom_torsion_site_symmetry_4
_geom_torsion_publ_flag
O1 S1 N1 C16 74.56(15) . . . . ?
O2 S1 N1 C16 -156.49(14) . . . . ?
C1 S1 N1 C16 -42.56(16) . . . . ?
O1 S1 N1 C8 -116.35(14) . . . . ?
O2 S1 N1 C8 12.60(15) . . . . ?
C1 S1 N1 C8 126.53(14) . . . . ?
O1 S1 C1 C6 172.97(17) . . . . ?
O2 S1 C1 C6 41.3(2) . . . . ?
N1 S1 C1 C6 -69.76(19) . . . . ?
O1 S1 C1 C2 -5.6(2) . . . . ?
O2 S1 C1 C2 -137.26(18) . . . . ?
N1 S1 C1 C2 111.71(18) . . . . ?
C6 C1 C2 C3 -0.5(3) . . . . ?
S1 C1 C2 C3 177.96(17) . . . . ?
C1 C2 C3 C4 0.6(4) . . . . ?
C2 C3 C4 C5 -0.4(4) . . . . ?
C2 C3 C4 C7 -178.3(2) . . . . ?
C3 C4 C5 C6 0.0(4) . . . . ?
C7 C4 C5 C6 177.9(2) . . . . ?
C2 C1 C6 C5 0.2(3) . . . . ?
S1 C1 C6 C5 -178.36(19) . . . . ?
C4 C5 C6 C1 0.1(4) . . . . ?
C16 N1 C8 C9 -141.9(2) . . . . ?
S1 N1 C8 C9 49.3(2) . . . . ?
C16 N1 C8 C13 34.3(3) . . . . ?
S1 N1 C8 C13 -134.45(16) . . . . ?
C13 C8 C9 C10 2.2(3) . . . . ?
N1 C8 C9 C10 178.23(19) . . . . ?
C8 C9 C10 C11 -0.8(3) . . . . ?
C9 C10 C11 C12 -0.7(4) . . . . ?
C10 C11 C12 C13 0.8(3) . . . . ?
C9 C8 C13 C12 -2.0(3) . . . . ?
N1 C8 C13 C12 -178.20(18) . . . . ?
C9 C8 C13 C14 166.84(19) . . . . ?
N1 C8 C13 C14 -9.4(3) . . . . ?
C11 C12 C13 C8 0.5(3) . . . . ?
C11 C12 C13 C14 -167.4(2) . . . . ?
C8 C13 C14 C20 144.4(2) . . . . ?
C12 C13 C14 C20 -47.5(3) . . . . ?
C8 C13 C14 C15 -36.1(2) . . . . ?
C12 C13 C14 C15 132.0(2) . . . . ?
C20 C14 C15 C16 -123.67(18) . . . . ?
C13 C14 C15 C16 56.8(2) . . . . ?
C20 C14 C15 C17 117.95(19) . . . . ?
C13 C14 C15 C17 -61.6(2) . . . . ?
C20 C14 C15 C18 -5.3(2) . . . . ?
C13 C14 C15 C18 175.09(16) . . . . ?
C8 N1 C16 O3 170.75(17) . . . . ?
S1 N1 C16 O3 -20.4(2) . . . . ?
C8 N1 C16 C15 -10.1(2) . . . . ?
S1 N1 C16 C15 158.77(13) . . . . ?
C14 C15 C16 O3 145.99(18) . . . . ?
C17 C15 C16 O3 -91.1(2) . . . . ?
C18 C15 C16 O3 33.3(3) . . . . ?
C14 C15 C16 N1 -33.1(2) . . . . ?
C17 C15 C16 N1 89.76(19) . . . . ?
C18 C15 C16 N1 -145.76(17) . . . . ?
C14 C15 C18 C19 17.28(19) . . . . ?
C16 C15 C18 C19 132.98(17) . . . . ?
C17 C15 C18 C19 -106.35(18) . . . . ?
C15 C18 C19 F1 -141.50(16) . . . . ?
C15 C18 C19 C20 -22.5(2) . . . . ?
C15 C18 C19 C28 97.51(18) . . . . ?
C13 C14 C20 C21 -11.3(3) . . . . ?
C15 C14 C20 C21 169.26(17) . . . . ?
C13 C14 C20 C19 170.2(2) . . . . ?
C15 C14 C20 C19 -9.3(2) . . . . ?
F1 C19 C20 C14 138.50(16) . . . . ?
C28 C19 C20 C14 -100.19(18) . . . . ?
C18 C19 C20 C14 20.0(2) . . . . ?
F1 C19 C20 C21 -40.1(2) . . . . ?
C28 C19 C20 C21 81.2(2) . . . . ?
C18 C19 C20 C21 -158.62(16) . . . . ?
C14 C20 C21 C26 146.2(2) . . . . ?
C19 C20 C21 C26 -35.5(3) . . . . ?
C14 C20 C21 C22 -35.7(3) . . . . ?
C19 C20 C21 C22 142.66(19) . . . . ?
C26 C21 C22 C23 -2.0(3) . . . . ?
C20 C21 C22 C23 179.77(17) . . . . ?
C21 C22 C23 C24 0.6(3) . . . . ?
C22 C23 C24 C25 0.2(3) . . . . ?
C22 C23 C24 C27 -178.93(19) . . . . ?
C23 C24 C25 C26 0.5(3) . . . . ?
C27 C24 C25 C26 179.63(17) . . . . ?
C24 C25 C26 C21 -2.0(3) . . . . ?
C22 C21 C26 C25 2.7(3) . . . . ?
C20 C21 C26 C25 -179.12(16) . . . . ?
C29 O5 C28 O4 0.3(3) . . . . ?
C29 O5 C28 C19 -179.52(17) . . . . ?
F1 C19 C28 O4 177.85(19) . . . . ?
C20 C19 C28 O4 55.5(3) . . . . ?
C18 C19 C28 O4 -60.5(3) . . . . ?
F1 C19 C28 O5 -2.3(2) . . . . ?
C20 C19 C28 O5 -124.71(18) . . . . ?
C18 C19 C28 O5 119.36(18) . . . . ?
C28 O5 C29 C30 89.5(2) . . . . ?
